data_4513450
loop_
_publ_author_name
'L\"u, Jian'
'Han, Li-Wei'
'Alsmail, Nada H.'
'Blake, Alexander J.'
'Lewis, William'
'Cao, Rong'
'Schr\"oder, Martin'

_publ_section_title
;
 Control of Assembly of Dihydropyridyl and Pyridyl Molecules via Directed
 Hydrogen Bonding.
;
_journal_issue 9
_journal_name_full 'Crystal growth &amp; design'
_journal_page_first 4219
_journal_page_last 4224
_journal_paper_doi 10.1021/acs.cgd.5b00395
_journal_volume 15
_journal_year 2015
_chemical_formula_moiety '2(C3 H7 N O), C40 H24 N10'
_chemical_formula_sum 'C46 H38 N12 O2'
_chemical_formula_weight 790.88
_chemical_name_systematic
;
 ?
;
_space_group_crystal_system monoclinic
_space_group_IT_number 14
_space_group_name_Hall '-P 2ybc'
_space_group_name_H-M_alt 'P 1 21/c 1'
_symmetry_space_group_name_Hall '-P 2ybc'
_symmetry_space_group_name_H-M 'P 1 21/c 1'
_atom_sites_solution_hydrogens mixed
_audit_creation_date 2014-10-09
_audit_creation_method
;
Olex2 1.2
(compiled 2014.08.28 svn.r2986 for OlexSys, GUI svn.r4874)
;
_cell_angle_alpha 90
_cell_angle_beta 98.979(4)
_cell_angle_gamma 90
_cell_formula_units_Z 4
_cell_length_a 11.285(2)
_cell_length_b 32.787(7)
_cell_length_c 10.517(2)
_cell_measurement_temperature 90(2)
_cell_volume 3843.6(13)
_computing_molecular_graphics 'Olex2 (Dolomanov et al., 2009)'
_computing_publication_material 'Olex2 (Dolomanov et al., 2009)'
_computing_structure_refinement 'ShelXL (Sheldrick, 2008)'
_diffrn_ambient_temperature 90.15
_diffrn_measured_fraction_theta_full 0.995
_diffrn_measured_fraction_theta_max 0.995
_diffrn_measurement_device_type 'super nova'
_diffrn_radiation_type MoK\a
_diffrn_radiation_wavelength 0.71073
_diffrn_reflns_av_R_equivalents 0.0768
_diffrn_reflns_av_unetI/netI 0.1081
_diffrn_reflns_laue_measured_fraction_full 0.995
_diffrn_reflns_laue_measured_fraction_max 0.995
_diffrn_reflns_limit_h_max 13
_diffrn_reflns_limit_h_min -13
_diffrn_reflns_limit_k_max 40
_diffrn_reflns_limit_k_min -40
_diffrn_reflns_limit_l_max 10
_diffrn_reflns_limit_l_min -12
_diffrn_reflns_number 21019
_diffrn_reflns_point_group_measured_fraction_full 0.995
_diffrn_reflns_point_group_measured_fraction_max 0.995
_diffrn_reflns_theta_full 26.000
_diffrn_reflns_theta_max 25.998
_diffrn_reflns_theta_min 2.321
_diffrn_source 'fine-focus sealed tube'
_exptl_absorpt_coefficient_mu 0.089
_exptl_absorpt_correction_T_max 0.987
_exptl_absorpt_correction_T_min 0.958
_exptl_absorpt_correction_type gaussian
_exptl_crystal_colour colorless
_exptl_crystal_density_diffrn 1.367
_exptl_crystal_density_method 'not measured'
_exptl_crystal_description plate
_exptl_crystal_F_000 1656
_exptl_crystal_size_max 0.50
_exptl_crystal_size_mid 0.40
_exptl_crystal_size_min 0.15
_refine_diff_density_max 0.334
_refine_diff_density_min -0.289
_refine_diff_density_rms 0.071
_refine_ls_extinction_coef 0.0085(9)
_refine_ls_extinction_expression Fc^*^=kFc[1+0.001xFc^2^\l^3^/sin(2\q)]^-1/4^
_refine_ls_extinction_method SHELXL
_refine_ls_goodness_of_fit_ref 1.014
_refine_ls_hydrogen_treatment mixed
_refine_ls_matrix_type full
_refine_ls_number_parameters 552
_refine_ls_number_reflns 7514
_refine_ls_number_restraints 2
_refine_ls_restrained_S_all 1.014
_refine_ls_R_factor_all 0.1276
_refine_ls_R_factor_gt 0.0683
_refine_ls_shift/su_max 0.000
_refine_ls_shift/su_mean 0.000
_refine_ls_structure_factor_coef Fsqd
_refine_ls_weighting_details 'w=1/[\s^2^(Fo^2^)+(0.0839P)^2^] where P=(Fo^2^+2Fc^2^)/3'
_refine_ls_weighting_scheme calc
_refine_ls_wR_factor_gt 0.1565
_refine_ls_wR_factor_ref 0.1816
_reflns_Friedel_coverage 0.000
_reflns_number_gt 4285
_reflns_number_total 7514
_reflns_threshold_expression 'I > 2\s(I)'
_cod_data_source_file cg5b00395_si_002.cif
_cod_data_source_block 1
_cod_depositor_comments
;Adding full bibliography for 4513450--4513453.cif.

 Adding full bibliography for 4513450--4513453.cif.
;
_cod_original_cell_volume 3843.6(14)
_cod_database_code 4513450
_shelxl_version_number 2013-4
_shelx_space_group_comment
;
The symmetry employed for this shelxl refinement is uniquely defined
by the following loop, which should always be used as a source of
symmetry information in preference to the above space-group names.
They are only intended as comments.
;
_olex2_refinement_description
;
1. Fixed Uiso
 At 1.2 times of:
  All C(H) groups, All N(H) groups
 At 1.5 times of:
  All C(H,H,H) groups
2. Restrained distances
 N8-H8 = N3-H3
 0.88 with sigma of 0.01
3.a Ternary CH refined with riding coordinates:
 C30(H30), C13(H13)
3.b Aromatic/amide H refined with riding coordinates:
 C41(H41), C44(H44), C21(H21), C37(H37), C36(H36), C22(H22), C39(H39),
 C26(H26), C7(H7), C27(H27), C40(H40), C19(H19), C9(H9), C4(H4), C23(H23),
 C2(H2), C18(H18), C6(H6), C1(H1), C24(H24), C10(H10), C5(H5)
3.c Idealised Me refined as rotating group:
 C42(H42A,H42B,H42C), C46(H46A,H46B,H46C), C43(H43A,H43B,H43C), C45(H45A,H45B,
 H45C)
;
_olex2_submission_special_instructions 'No special instructions were received'

loop_
_space_group_symop_operation_xyz
'x, y, z'
'-x, y+1/2, -z+1/2'
'-x, -y, -z'
'x, -y-1/2, z-1/2'

loop_
_atom_site_label
_atom_site_type_symbol
_atom_site_fract_x
_atom_site_fract_y
_atom_site_fract_z
_atom_site_U_iso_or_equiv
_atom_site_adp_type
_atom_site_occupancy
_atom_site_site_symmetry_order
_atom_site_calc_flag
_atom_site_refinement_flags_posn
O1 O 1.4422(2) 0.28392(7) 0.6820(2) 0.0408(6) Uani 1 1 d .
O2 O 0.7209(2) 0.53857(6) 0.0431(2) 0.0354(6) Uani 1 1 d .
N11 N 1.2969(3) 0.29766(8) 0.5125(3) 0.0350(7) Uani 1 1 d .
N1 N 1.4914(3) 0.33225(8) 0.0709(3) 0.0366(7) Uani 1 1 d .
N12 N 0.6080(2) 0.50369(8) 0.1664(3) 0.0319(7) Uani 1 1 d .
N2 N 0.9191(3) 0.51848(8) -0.3045(3) 0.0395(7) Uani 1 1 d .
N7 N 0.2254(3) 0.41308(8) 0.6107(3) 0.0345(7) Uani 1 1 d .
N6 N 0.7861(3) 0.23294(8) 0.9759(3) 0.0348(7) Uani 1 1 d .
N8 N 0.6218(2) 0.34238(8) 0.6679(3) 0.0292(6) Uani 1 1 d D
H8 H 0.562(2) 0.3258(8) 0.674(3) 0.035 Uiso 1 1 d DR
N3 N 1.0966(3) 0.40553(7) -0.0104(3) 0.0289(6) Uani 1 1 d D
H3 H 1.156(2) 0.4192(9) -0.036(3) 0.035 Uiso 1 1 d DR
N4 N 1.0825(3) 0.27111(9) 0.1583(3) 0.0397(8) Uani 1 1 d .
N5 N 0.6658(3) 0.40938(8) -0.0824(3) 0.0378(7) Uani 1 1 d .
N10 N 0.6501(3) 0.48107(8) 0.5341(3) 0.0392(7) Uani 1 1 d .
N9 N 1.0512(3) 0.33882(8) 0.7512(3) 0.0372(7) Uani 1 1 d .
C42 C 1.1704(4) 0.30494(12) 0.4689(4) 0.0512(10) Uani 1 1 d .
H42A H 1.1259 0.3012 0.5410 0.077 Uiso 1 1 calc GR
H42B H 1.1408 0.2856 0.4001 0.077 Uiso 1 1 calc GR
H42C H 1.1591 0.3329 0.4361 0.077 Uiso 1 1 calc GR
C46 C 0.4972(3) 0.50110(11) 0.2192(3) 0.0401(9) Uani 1 1 d .
H46A H 0.5149 0.5023 0.3133 0.060 Uiso 1 1 calc GR
H46B H 0.4569 0.4753 0.1928 0.060 Uiso 1 1 calc GR
H46C H 0.4449 0.5239 0.1871 0.060 Uiso 1 1 calc GR
C43 C 1.3771(4) 0.30169(10) 0.4190(3) 0.0426(9) Uani 1 1 d .
H43A H 1.3759 0.3299 0.3883 0.064 Uiso 1 1 calc GR
H43B H 1.3511 0.2834 0.3463 0.064 Uiso 1 1 calc GR
H43C H 1.4587 0.2945 0.4590 0.064 Uiso 1 1 calc GR
C45 C 0.6973(3) 0.47275(10) 0.2049(4) 0.0412(9) Uani 1 1 d .
H45A H 0.6670 0.4462 0.1711 0.062 Uiso 1 1 calc GR
H45B H 0.7147 0.4715 0.2991 0.062 Uiso 1 1 calc GR
H45C H 0.7709 0.4795 0.1706 0.062 Uiso 1 1 calc GR
C41 C 1.3361(4) 0.28879(9) 0.6343(4) 0.0371(9) Uani 1 1 d .
H41 H 1.2778 0.2859 0.6898 0.045 Uiso 1 1 calc R
C44 C 0.6287(3) 0.53406(10) 0.0896(3) 0.0331(8) Uani 1 1 d .
H44 H 0.5673 0.5539 0.0690 0.040 Uiso 1 1 calc R
C32 C 0.5934(3) 0.38095(9) 0.6205(3) 0.0276(7) Uani 1 1 d .
C29 C 0.8284(3) 0.35329(9) 0.6737(3) 0.0269(7) Uani 1 1 d .
C14 C 0.8899(3) 0.39493(9) -0.0124(3) 0.0274(7) Uani 1 1 d .
C30 C 0.8066(3) 0.39045(9) 0.5865(3) 0.0284(8) Uani 1 1 d .
H30 H 0.8623 0.4126 0.6242 0.034 Uiso 1 1 calc R
C33 C 0.9505(3) 0.34453(9) 0.7184(3) 0.0279(8) Uani 1 1 d .
C17 C 0.7670(3) 0.40423(9) -0.0550(3) 0.0299(8) Uani 1 1 d .
C21 C 0.8426(3) 0.26663(9) 0.7928(3) 0.0323(8) Uani 1 1 d .
H21 H 0.8943 0.2677 0.7297 0.039 Uiso 1 1 calc R
C28 C 0.7394(3) 0.33083(9) 0.7064(3) 0.0282(8) Uani 1 1 d .
C16 C 1.0663(3) 0.30366(10) 0.1204(3) 0.0299(8) Uani 1 1 d .
C25 C 0.4666(3) 0.39258(9) 0.6158(3) 0.0281(8) Uani 1 1 d .
C37 C 0.9377(3) 0.39547(10) 0.4163(3) 0.0321(8) Uani 1 1 d .
H37 H 0.9935 0.4102 0.4762 0.038 Uiso 1 1 calc R
C15 C 0.9793(3) 0.41738(9) -0.0466(3) 0.0276(7) Uani 1 1 d .
C36 C 0.9637(3) 0.38747(9) 0.2945(3) 0.0309(8) Uani 1 1 d .
H36 H 1.0373 0.3967 0.2714 0.037 Uiso 1 1 calc R
C22 C 0.8534(3) 0.23610(10) 0.8831(3) 0.0333(8) Uani 1 1 d .
H22 H 0.9129 0.2159 0.8791 0.040 Uiso 1 1 calc R
C34 C 0.6585(3) 0.44665(10) 0.5585(3) 0.0315(8) Uani 1 1 d .
C39 C 0.7509(3) 0.36158(9) 0.3620(3) 0.0294(8) Uani 1 1 d .
H39 H 0.6766 0.3527 0.3842 0.035 Uiso 1 1 calc R
C35 C 0.8835(3) 0.36612(9) 0.2061(3) 0.0265(7) Uani 1 1 d .
C11 C 1.1244(3) 0.36730(9) 0.0389(3) 0.0274(7) Uani 1 1 d .
C13 C 0.9110(3) 0.35770(9) 0.0728(3) 0.0289(8) Uani 1 1 d .
H13 H 0.8560 0.3356 0.0336 0.035 Uiso 1 1 calc R
C38 C 0.8308(3) 0.38214(9) 0.4514(3) 0.0267(7) Uani 1 1 d .
C26 C 0.4054(3) 0.38130(9) 0.7152(3) 0.0316(8) Uani 1 1 d .
H26 H 0.4449 0.3666 0.7874 0.038 Uiso 1 1 calc R
C20 C 0.7550(3) 0.29567(9) 0.7957(3) 0.0281(7) Uani 1 1 d .
C31 C 0.6794(3) 0.40479(9) 0.5881(3) 0.0277(8) Uani 1 1 d .
C7 C 1.0253(3) 0.45774(10) -0.2324(3) 0.0316(8) Uani 1 1 d .
H7 H 1.0854 0.4385 -0.2445 0.038 Uiso 1 1 calc R
C27 C 0.2869(3) 0.39176(9) 0.7067(3) 0.0319(8) Uani 1 1 d .
H27 H 0.2457 0.3832 0.7743 0.038 Uiso 1 1 calc R
C8 C 0.9603(3) 0.45350(9) -0.1320(3) 0.0274(7) Uani 1 1 d .
C40 C 0.7765(3) 0.35364(9) 0.2409(3) 0.0298(8) Uani 1 1 d .
H40 H 0.7199 0.3394 0.1806 0.036 Uiso 1 1 calc R
C3 C 1.2511(3) 0.35523(9) 0.0493(3) 0.0277(7) Uani 1 1 d .
C19 C 0.6835(3) 0.29271(9) 0.8902(3) 0.0299(8) Uani 1 1 d .
H19 H 0.6219 0.3121 0.8951 0.036 Uiso 1 1 calc R
C9 C 0.8764(3) 0.48281(9) -0.1186(3) 0.0314(8) Uani 1 1 d .
H9 H 0.8311 0.4814 -0.0498 0.038 Uiso 1 1 calc R
C4 C 1.3412(3) 0.37917(10) 0.1160(3) 0.0313(8) Uani 1 1 d .
H4 H 1.3226 0.4039 0.1558 0.038 Uiso 1 1 calc R
C23 C 0.2863(3) 0.42411(9) 0.5172(3) 0.0345(8) Uani 1 1 d .
H23 H 0.2452 0.4395 0.4474 0.041 Uiso 1 1 calc R
C12 C 1.0391(3) 0.34357(9) 0.0738(3) 0.0281(8) Uani 1 1 d .
C2 C 1.2836(3) 0.31985(9) -0.0060(3) 0.0314(8) Uani 1 1 d .
H2 H 1.2243 0.3026 -0.0525 0.038 Uiso 1 1 calc R
C18 C 0.7025(3) 0.26128(10) 0.9769(3) 0.0336(8) Uani 1 1 d .
H18 H 0.6527 0.2597 1.0418 0.040 Uiso 1 1 calc R
C6 C 1.0010(3) 0.49056(10) -0.3146(3) 0.0366(8) Uani 1 1 d .
H6 H 1.0464 0.4932 -0.3831 0.044 Uiso 1 1 calc R
C1 C 1.4037(3) 0.30963(10) 0.0069(3) 0.0353(8) Uani 1 1 d .
H1 H 1.4250 0.2851 -0.0320 0.042 Uiso 1 1 calc R
C24 C 0.4046(3) 0.41469(9) 0.5156(3) 0.0325(8) Uani 1 1 d .
H24 H 0.4432 0.4233 0.4461 0.039 Uiso 1 1 calc R
C10 C 0.8588(3) 0.51419(10) -0.2055(3) 0.0362(9) Uani 1 1 d .
H10 H 0.8001 0.5341 -0.1948 0.043 Uiso 1 1 calc R
C5 C 1.4577(3) 0.36645(10) 0.1231(3) 0.0377(9) Uani 1 1 d .
H5 H 1.5187 0.3832 0.1686 0.045 Uiso 1 1 calc R

loop_
_atom_site_aniso_label
_atom_site_aniso_U_11
_atom_site_aniso_U_22
_atom_site_aniso_U_33
_atom_site_aniso_U_23
_atom_site_aniso_U_13
_atom_site_aniso_U_12
O1 0.0345(16) 0.0324(13) 0.0530(16) 0.0042(11) -0.0010(13) -0.0057(11)
O2 0.0325(15) 0.0329(13) 0.0428(14) 0.0001(10) 0.0123(12) -0.0041(11)
N11 0.0348(19) 0.0304(15) 0.0398(18) -0.0035(13) 0.0059(14) -0.0028(13)
N1 0.0298(18) 0.0280(15) 0.0522(18) 0.0030(14) 0.0073(14) 0.0015(13)
N12 0.0297(17) 0.0293(15) 0.0373(16) -0.0006(12) 0.0066(13) -0.0006(12)
N2 0.036(2) 0.0325(16) 0.0483(19) 0.0051(13) 0.0027(15) -0.0027(14)
N7 0.0318(18) 0.0285(15) 0.0429(17) 0.0005(13) 0.0052(14) 0.0027(13)
N6 0.0378(19) 0.0295(15) 0.0363(17) 0.0037(12) 0.0031(14) 0.0040(13)
N8 0.0242(17) 0.0232(14) 0.0403(16) 0.0017(12) 0.0053(13) -0.0001(12)
N3 0.0246(17) 0.0257(15) 0.0373(16) 0.0029(12) 0.0079(13) 0.0000(12)
N4 0.0342(19) 0.0349(17) 0.0523(19) 0.0040(14) 0.0140(15) 0.0013(14)
N5 0.034(2) 0.0362(17) 0.0431(18) 0.0000(13) 0.0064(15) -0.0015(14)
N10 0.039(2) 0.0293(17) 0.0510(19) 0.0012(14) 0.0125(15) -0.0018(14)
N9 0.032(2) 0.0354(16) 0.0454(18) -0.0017(13) 0.0103(15) -0.0024(14)
C42 0.040(3) 0.055(2) 0.055(3) 0.001(2) -0.002(2) 0.006(2)
C46 0.036(2) 0.042(2) 0.045(2) 0.0003(17) 0.0142(18) -0.0039(17)
C43 0.047(3) 0.036(2) 0.045(2) -0.0024(17) 0.0077(19) -0.0010(18)
C45 0.043(2) 0.0303(19) 0.052(2) 0.0042(16) 0.0130(19) 0.0045(17)
C41 0.043(3) 0.0244(18) 0.043(2) 0.0012(15) 0.0037(18) -0.0083(16)
C44 0.036(2) 0.0263(18) 0.0361(19) 0.0004(15) 0.0019(17) 0.0008(16)
C32 0.030(2) 0.0261(17) 0.0274(17) -0.0021(14) 0.0055(15) 0.0008(15)
C29 0.025(2) 0.0256(17) 0.0309(18) -0.0013(13) 0.0068(14) 0.0009(14)
C14 0.024(2) 0.0270(17) 0.0321(18) -0.0008(14) 0.0073(15) 0.0020(14)
C30 0.031(2) 0.0219(16) 0.0324(18) 0.0003(14) 0.0066(15) 0.0017(14)
C33 0.029(2) 0.0227(17) 0.0336(19) -0.0019(14) 0.0099(16) -0.0036(15)
C17 0.036(2) 0.0239(17) 0.0300(19) 0.0016(14) 0.0055(16) -0.0005(16)
C21 0.030(2) 0.0282(18) 0.039(2) -0.0033(15) 0.0061(16) -0.0008(15)
C28 0.028(2) 0.0269(17) 0.0295(18) -0.0021(14) 0.0043(15) 0.0025(15)
C16 0.027(2) 0.0247(18) 0.0389(19) 0.0010(15) 0.0084(15) -0.0012(15)
C25 0.031(2) 0.0206(16) 0.0318(18) -0.0011(13) 0.0041(15) -0.0043(14)
C37 0.027(2) 0.0352(19) 0.035(2) -0.0028(15) 0.0071(15) -0.0042(15)
C15 0.026(2) 0.0236(16) 0.0324(18) -0.0022(14) 0.0036(15) 0.0029(14)
C36 0.026(2) 0.0319(18) 0.0361(19) 0.0013(15) 0.0087(15) -0.0011(15)
C22 0.033(2) 0.0285(18) 0.037(2) 0.0010(15) 0.0015(17) 0.0036(15)
C34 0.030(2) 0.031(2) 0.0345(19) -0.0013(15) 0.0085(16) 0.0001(15)
C39 0.022(2) 0.0276(17) 0.040(2) 0.0014(15) 0.0096(15) -0.0031(14)
C35 0.027(2) 0.0198(16) 0.0334(18) 0.0018(13) 0.0052(15) 0.0030(14)
C11 0.0263(19) 0.0244(17) 0.0317(18) -0.0017(14) 0.0055(15) 0.0021(14)
C13 0.0231(19) 0.0286(17) 0.0363(19) 0.0012(14) 0.0081(15) 0.0021(14)
C38 0.029(2) 0.0204(16) 0.0314(18) 0.0025(13) 0.0068(15) 0.0020(14)
C26 0.035(2) 0.0245(17) 0.0359(19) -0.0003(14) 0.0071(16) 0.0015(15)
C20 0.026(2) 0.0224(16) 0.0350(19) -0.0029(14) 0.0033(15) -0.0018(14)
C31 0.026(2) 0.0270(17) 0.0302(18) 0.0020(14) 0.0046(15) 0.0029(14)
C7 0.031(2) 0.0282(18) 0.0358(19) -0.0024(15) 0.0063(16) -0.0005(15)
C27 0.028(2) 0.0284(17) 0.040(2) -0.0032(15) 0.0080(16) -0.0017(15)
C8 0.029(2) 0.0260(17) 0.0280(18) -0.0028(13) 0.0060(15) -0.0030(14)
C40 0.029(2) 0.0252(17) 0.0357(19) 0.0031(14) 0.0056(15) -0.0017(14)
C3 0.026(2) 0.0260(17) 0.0324(18) 0.0043(14) 0.0069(15) -0.0011(14)
C19 0.028(2) 0.0237(17) 0.0376(19) -0.0013(14) 0.0035(16) 0.0007(14)
C9 0.032(2) 0.0250(17) 0.0369(19) 0.0004(14) 0.0039(15) 0.0033(15)
C4 0.027(2) 0.0264(17) 0.040(2) -0.0017(14) 0.0041(16) -0.0001(15)
C23 0.034(2) 0.0275(18) 0.042(2) 0.0043(15) 0.0068(17) 0.0003(15)
C12 0.025(2) 0.0295(18) 0.0293(18) -0.0027(14) 0.0040(14) 0.0001(15)
C2 0.028(2) 0.0269(17) 0.040(2) 0.0002(14) 0.0081(16) -0.0004(15)
C18 0.031(2) 0.0320(19) 0.038(2) -0.0002(15) 0.0048(16) -0.0006(16)
C6 0.031(2) 0.038(2) 0.040(2) 0.0057(16) 0.0048(16) -0.0041(17)
C1 0.032(2) 0.0268(18) 0.048(2) -0.0012(16) 0.0098(17) 0.0011(16)
C24 0.031(2) 0.0260(17) 0.041(2) 0.0045(15) 0.0066(16) 0.0023(15)
C10 0.031(2) 0.0264(18) 0.050(2) -0.0012(16) 0.0038(17) 0.0015(15)
C5 0.030(2) 0.0343(19) 0.048(2) 0.0005(16) 0.0035(17) -0.0003(16)

loop_
_atom_type_symbol
_atom_type_description
_atom_type_scat_dispersion_real
_atom_type_scat_dispersion_imag
_atom_type_scat_source
C C 0.0033 0.0016 'International Tables Vol C Tables 4.2.6.8 and 6.1.1.4'
H H 0.0000 0.0000 'International Tables Vol C Tables 4.2.6.8 and 6.1.1.4'
N N 0.0061 0.0033 'International Tables Vol C Tables 4.2.6.8 and 6.1.1.4'
O O 0.0106 0.0060 'International Tables Vol C Tables 4.2.6.8 and 6.1.1.4'

loop_
_geom_angle_atom_site_label_1
_geom_angle_atom_site_label_2
_geom_angle_atom_site_label_3
_geom_angle
C43 N11 C42 117.5(3)
C41 N11 C42 120.5(3)
C41 N11 C43 122.1(3)
C5 N1 C1 116.2(3)
C45 N12 C46 117.3(3)
C44 N12 C46 121.5(3)
C44 N12 C45 121.2(3)
C6 N2 C10 116.0(3)
C27 N7 C23 115.7(3)
C18 N6 C22 116.1(3)
C32 N8 H8 117(2)
C28 N8 H8 122(2)
C28 N8 C32 121.1(3)
C15 N3 H3 121(2)
C11 N3 H3 116(2)
C11 N3 C15 121.0(3)
N11 C42 H42A 109.5
N11 C42 H42B 109.5
N11 C42 H42C 109.5
H42A C42 H42B 109.5
H42A C42 H42C 109.5
H42B C42 H42C 109.5
N12 C46 H46A 109.5
N12 C46 H46B 109.5
N12 C46 H46C 109.5
H46A C46 H46B 109.5
H46A C46 H46C 109.5
H46B C46 H46C 109.5
N11 C43 H43A 109.5
N11 C43 H43B 109.5
N11 C43 H43C 109.5
H43A C43 H43B 109.5
H43A C43 H43C 109.5
H43B C43 H43C 109.5
N12 C45 H45A 109.5
N12 C45 H45B 109.5
N12 C45 H45C 109.5
H45A C45 H45B 109.5
H45A C45 H45C 109.5
H45B C45 H45C 109.5
O1 C41 N11 125.4(4)
O1 C41 H41 117.3
N11 C41 H41 117.3
O2 C44 N12 125.1(3)
O2 C44 H44 117.5
N12 C44 H44 117.5
N8 C32 C25 114.7(3)
C31 C32 N8 119.6(3)
C31 C32 C25 125.6(3)
C33 C29 C30 114.9(3)
C28 C29 C30 122.7(3)
C28 C29 C33 122.5(3)
C17 C14 C13 114.5(3)
C15 C14 C17 122.3(3)
C15 C14 C13 123.2(3)
C29 C30 H30 108.0
C38 C30 C29 112.7(2)
C38 C30 H30 108.0
C38 C30 C31 112.2(3)
C31 C30 C29 107.9(2)
C31 C30 H30 108.0
N9 C33 C29 176.9(3)
N5 C17 C14 174.4(3)
C22 C21 H21 120.8
C22 C21 C20 118.4(3)
C20 C21 H21 120.8
N8 C28 C20 114.4(3)
C29 C28 N8 120.2(3)
C29 C28 C20 125.0(3)
N4 C16 C12 176.7(4)
C26 C25 C32 120.0(3)
C24 C25 C32 122.4(3)
C24 C25 C26 117.6(3)
C36 C37 H37 119.8
C36 C37 C38 120.4(3)
C38 C37 H37 119.8
N3 C15 C8 115.9(3)
C14 C15 N3 120.1(3)
C14 C15 C8 123.8(3)
C37 C36 H36 119.8
C35 C36 C37 120.5(3)
C35 C36 H36 119.8
N6 C22 C21 124.4(3)
N6 C22 H22 117.8
C21 C22 H22 117.8
N10 C34 C31 175.2(4)
C38 C39 H39 119.5
C40 C39 H39 119.5
C40 C39 C38 121.1(3)
C36 C35 C13 120.6(3)
C40 C35 C36 118.8(3)
C40 C35 C13 120.6(3)
N3 C11 C3 115.8(3)
C12 C11 N3 120.3(3)
C12 C11 C3 123.9(3)
C14 C13 H13 108.1
C14 C13 C12 108.2(3)
C35 C13 C14 111.6(2)
C35 C13 H13 108.1
C35 C13 C12 112.6(3)
C12 C13 H13 108.1
C37 C38 C30 119.1(3)
C39 C38 C30 122.4(3)
C39 C38 C37 118.5(3)
C25 C26 H26 120.7
C27 C26 C25 118.7(3)
C27 C26 H26 120.7
C21 C20 C28 122.6(3)
C21 C20 C19 118.1(3)
C19 C20 C28 119.2(3)
C32 C31 C30 123.4(3)
C32 C31 C34 121.4(3)
C34 C31 C30 115.1(3)
C8 C7 H7 120.7
C6 C7 H7 120.7
C6 C7 C8 118.6(3)
N7 C27 C26 124.7(3)
N7 C27 H27 117.7
C26 C27 H27 117.7
C7 C8 C15 119.9(3)
C9 C8 C15 122.3(3)
C9 C8 C7 117.7(3)
C39 C40 C35 120.7(3)
C39 C40 H40 119.7
C35 C40 H40 119.7
C4 C3 C11 120.9(3)
C2 C3 C11 121.1(3)
C2 C3 C4 118.0(3)
C20 C19 H19 120.5
C18 C19 C20 119.0(3)
C18 C19 H19 120.5
C8 C9 H9 120.4
C10 C9 C8 119.2(3)
C10 C9 H9 120.4
C3 C4 H4 120.7
C5 C4 C3 118.5(3)
C5 C4 H4 120.7
N7 C23 H23 117.9
N7 C23 C24 124.2(3)
C24 C23 H23 117.9
C16 C12 C13 116.1(3)
C11 C12 C16 120.6(3)
C11 C12 C13 123.2(3)
C3 C2 H2 120.5
C3 C2 C1 119.1(3)
C1 C2 H2 120.5
N6 C18 C19 124.0(3)
N6 C18 H18 118.0
C19 C18 H18 118.0
N2 C6 C7 124.3(3)
N2 C6 H6 117.8
C7 C6 H6 117.8
N1 C1 C2 123.6(3)
N1 C1 H1 118.2
C2 C1 H1 118.2
C25 C24 H24 120.4
C23 C24 C25 119.1(3)
C23 C24 H24 120.4
N2 C10 C9 124.1(3)
N2 C10 H10 118.0
C9 C10 H10 118.0
N1 C5 C4 124.6(3)
N1 C5 H5 117.7
C4 C5 H5 117.7

loop_
_geom_bond_atom_site_label_1
_geom_bond_atom_site_label_2
_geom_bond_distance
O1 C41 1.234(4)
O2 C44 1.225(4)
N11 C42 1.449(5)
N11 C43 1.442(4)
N11 C41 1.321(4)
N1 C1 1.332(4)
N1 C5 1.330(4)
N12 C46 1.448(4)
N12 C45 1.442(4)
N12 C44 1.326(4)
N2 C6 1.317(4)
N2 C10 1.337(4)
N7 C27 1.331(4)
N7 C23 1.334(4)
N6 C22 1.331(4)
N6 C18 1.326(4)
N8 H8 0.881(10)
N8 C32 1.379(4)
N8 C28 1.379(4)
N3 H3 0.882(10)
N3 C15 1.375(4)
N3 C11 1.374(4)
N4 C16 1.144(4)
N5 C17 1.146(4)
N10 C34 1.158(4)
N9 C33 1.150(4)
C42 H42A 0.9800
C42 H42B 0.9800
C42 H42C 0.9800
C46 H46A 0.9800
C46 H46B 0.9800
C46 H46C 0.9800
C43 H43A 0.9800
C43 H43B 0.9800
C43 H43C 0.9800
C45 H45A 0.9800
C45 H45B 0.9800
C45 H45C 0.9800
C41 H41 0.9500
C44 H44 0.9500
C32 C25 1.475(5)
C32 C31 1.331(4)
C29 C30 1.522(4)
C29 C33 1.414(5)
C29 C28 1.333(4)
C14 C17 1.423(5)
C14 C15 1.343(4)
C14 C13 1.511(4)
C30 H30 1.0000
C30 C38 1.512(4)
C30 C31 1.512(4)
C21 H21 0.9500
C21 C22 1.372(4)
C21 C20 1.376(4)
C28 C20 1.480(4)
C16 C12 1.414(4)
C25 C26 1.389(4)
C25 C24 1.377(4)
C37 H37 0.9500
C37 C36 1.383(4)
C37 C38 1.386(4)
C15 C8 1.481(4)
C36 H36 0.9500
C36 C35 1.382(4)
C22 H22 0.9500
C34 C31 1.419(4)
C39 H39 0.9500
C39 C38 1.374(4)
C39 C40 1.374(4)
C35 C13 1.508(4)
C35 C40 1.377(4)
C11 C3 1.471(4)
C11 C12 1.333(4)
C13 H13 1.0000
C13 C12 1.516(4)
C26 H26 0.9500
C26 C27 1.370(5)
C20 C19 1.377(4)
C7 H7 0.9500
C7 C8 1.384(4)
C7 C6 1.381(4)
C27 H27 0.9500
C8 C9 1.371(4)
C40 H40 0.9500
C3 C4 1.385(4)
C3 C2 1.373(4)
C19 H19 0.9500
C19 C18 1.371(4)
C9 H9 0.9500
C9 C10 1.370(4)
C4 H4 0.9500
C4 C5 1.370(5)
C23 H23 0.9500
C23 C24 1.373(5)
C2 H2 0.9500
C2 C1 1.383(5)
C18 H18 0.9500
C6 H6 0.9500
C1 H1 0.9500
C24 H24 0.9500
C10 H10 0.9500
C5 H5 0.9500

loop_
_geom_hbond_atom_site_label_D
_geom_hbond_atom_site_label_H
_geom_hbond_atom_site_label_A
_geom_hbond_distance_DH
_geom_hbond_distance_HA
_geom_hbond_distance_DA
_geom_hbond_angle_DHA
_geom_hbond_site_symmetry_A
N8 H8 O1 0.881(10) 1.934(11) 2.811(3) 173 1_455
N3 H3 O2 0.882(10) 1.971(15) 2.818(3) 161 3_765
C42 H42B N4 0.98 2.57 3.446(5) 149 .
C46 H46A N10 0.98 2.66 3.549(5) 150 .
C46 H46A N10 0.98 2.70 3.344(4) 124 3_666
C46 H46C N5 0.98 2.67 3.639(5) 170 3_665
C21 H21 N4 0.95 2.68 3.472(4) 141 4_566
C7 H7 N7 0.95 2.50 3.336(4) 147 1_654
C27 H27 N9 0.95 2.61 3.271(4) 127 1_455
C19 H19 N1 0.95 2.62 3.359(4) 135 1_456
C9 H9 O2 0.95 2.53 3.201(4) 128 .
C23 H23 N2 0.95 2.59 3.507(5) 162 3_665
